data_7214540
loop_
_publ_author_name
'Banerjee, Subhabrata'
'Dastidar, Parthasarathi'

_publ_section_title
;
 Studying fluorous interactions in a series of coordination compounds
 derived from mono-pyridyl ligands equipped with hydrogen bonding
 functionality: exploiting anion&#x22EF;\pF interaction in separating
 ClO4&#x2212; anion from a competing mixture of anions
;
_journal_issue 45
_journal_name_full CrystEngComm
_journal_page_first 9415
_journal_paper_doi 10.1039/c3ce40359a
_journal_volume 15
_journal_year 2013
_chemical_formula_sum 'C48 H20 Cl4 Cu2 F20 N8 O5'
_chemical_formula_weight 1437.60
_chemical_name_systematic
;
?
;
_space_group_IT_number 14
_symmetry_cell_setting monoclinic
_symmetry_space_group_name_Hall '-P 2ybc'
_symmetry_space_group_name_H-M 'P 1 21/c 1'
_atom_sites_solution_hydrogens geom
_atom_sites_solution_primary direct
_atom_sites_solution_secondary difmap
_audit_creation_method SHELXL-97
_cell_angle_alpha 90.00
_cell_angle_beta 101.5360(10)
_cell_angle_gamma 90.00
_cell_formula_units_Z 4
_cell_length_a 20.7225(11)
_cell_length_b 10.7393(6)
_cell_length_c 23.8872(13)
_cell_measurement_temperature 293(2)
_cell_volume 5208.6(5)
_computing_cell_refinement 'Bruker Apex II'
_computing_data_collection 'Bruker Apex II'
_computing_data_reduction SAINT
_computing_molecular_graphics 'Mercury 2.3'
_computing_publication_material 'Shelxl 97'
_computing_structure_refinement 'SHELXL-97 (Sheldrick, 2008)'
_computing_structure_solution 'SHELXS-97 (Sheldrick, 2008)'
_diffrn_ambient_temperature 293(2)
_diffrn_measured_fraction_theta_full 0.999
_diffrn_measured_fraction_theta_max 0.999
_diffrn_radiation_monochromator graphite
_diffrn_radiation_source 'fine-focus sealed tube'
_diffrn_radiation_type MoK\a
_diffrn_radiation_wavelength 0.71073
_diffrn_reflns_av_R_equivalents 0.0649
_diffrn_reflns_av_sigmaI/netI 0.0467
_diffrn_reflns_limit_h_max 22
_diffrn_reflns_limit_h_min -22
_diffrn_reflns_limit_k_max 11
_diffrn_reflns_limit_k_min -11
_diffrn_reflns_limit_l_max 26
_diffrn_reflns_limit_l_min -26
_diffrn_reflns_number 40938
_diffrn_reflns_theta_full 23.13
_diffrn_reflns_theta_max 23.13
_diffrn_reflns_theta_min 1.74
_exptl_absorpt_coefficient_mu 1.151
_exptl_absorpt_correction_T_max 0.8742
_exptl_absorpt_correction_T_min 0.7388
_exptl_absorpt_correction_type multi-scan
_exptl_absorpt_process_details sadabs
_exptl_crystal_colour 'sky blue'
_exptl_crystal_density_diffrn 1.833
_exptl_crystal_density_method 'not measured'
_exptl_crystal_description plate
_exptl_crystal_F_000 2840
_exptl_crystal_size_max 0.28
_exptl_crystal_size_mid 0.24
_exptl_crystal_size_min 0.12
_refine_diff_density_max 0.583
_refine_diff_density_min -0.609
_refine_diff_density_rms 0.070
_refine_ls_extinction_method none
_refine_ls_goodness_of_fit_ref 0.975
_refine_ls_hydrogen_treatment mixed
_refine_ls_matrix_type full
_refine_ls_number_parameters 781
_refine_ls_number_reflns 7352
_refine_ls_number_restraints 0
_refine_ls_restrained_S_all 0.975
_refine_ls_R_factor_all 0.0663
_refine_ls_R_factor_gt 0.0441
_refine_ls_shift/su_max 0.002
_refine_ls_shift/su_mean 0.000
_refine_ls_structure_factor_coef Fsqd
_refine_ls_weighting_details 'calc w=1/[\s^2^(Fo^2^)+(0.1000P)^2^+0.4437P] where P=(Fo^2^+2Fc^2^)/3'
_refine_ls_weighting_scheme calc
_refine_ls_wR_factor_gt 0.1258
_refine_ls_wR_factor_ref 0.1452
_reflns_number_gt 5427
_reflns_number_total 7352
_reflns_threshold_expression >2sigma(I)
_cod_data_source_file c3ce40359a.txt
_cod_data_source_block yu
_cod_original_sg_symbol_H-M P2(1)/c
_cod_database_code 7214540

loop_
_symmetry_equiv_pos_as_xyz
'x, y, z'
'-x, y+1/2, -z+1/2'
'-x, -y, -z'
'x, -y-1/2, z-1/2'

loop_
_atom_site_label
_atom_site_type_symbol
_atom_site_fract_x
_atom_site_fract_y
_atom_site_fract_z
_atom_site_U_iso_or_equiv
_atom_site_adp_type
_atom_site_occupancy
_atom_site_symmetry_multiplicity
_atom_site_calc_flag
_atom_site_refinement_flags
Cu1 Cu 0.44298(3) 0.17989(5) 0.35676(2) 0.03436(19) Uani 1 1 d .
Cu2 Cu 0.56560(3) 0.41055(5) 0.38550(2) 0.03351(19) Uani 1 1 d .
Cl1 Cl 0.38839(6) 0.06401(11) 0.28019(5) 0.0438(3) Uani 1 1 d .
Cl2 Cl 0.49422(6) 0.25838(11) 0.44463(5) 0.0387(3) Uani 1 1 d .
Cl3 Cl 0.50599(5) 0.33226(11) 0.30057(5) 0.0351(3) Uani 1 1 d .
Cl4 Cl 0.63077(6) 0.50973(12) 0.46183(5) 0.0438(3) Uani 1 1 d .
N1 N 0.36752(18) 0.3037(4) 0.34893(15) 0.0352(9) Uani 1 1 d .
C2 C 0.3482(2) 0.3584(5) 0.3936(2) 0.0475(13) Uani 1 1 d .
H2 H 0.3714 0.3403 0.4302 0.057 Uiso 1 1 calc R
C3 C 0.2963(2) 0.4394(5) 0.3880(2) 0.0496(14) Uani 1 1 d .
H3 H 0.2855 0.4753 0.4203 0.060 Uiso 1 1 calc R
C4 C 0.2600(2) 0.4678(5) 0.3345(2) 0.0411(12) Uani 1 1 d .
C5 C 0.2803(2) 0.4136(5) 0.2881(2) 0.0430(13) Uani 1 1 d .
H5 H 0.2584 0.4311 0.2510 0.052 Uiso 1 1 calc R
C6 C 0.3330(2) 0.3341(5) 0.2978(2) 0.0418(12) Uani 1 1 d .
H6 H 0.3455 0.2986 0.2661 0.050 Uiso 1 1 calc R
N7 N 0.20410(19) 0.5406(4) 0.33141(17) 0.0461(11) Uani 1 1 d .
H7 H 0.1979 0.5707 0.3633 0.055 Uiso 1 1 calc R
C8 C 0.1580(2) 0.5704(5) 0.2846(2) 0.0425(12) Uani 1 1 d .
O9 O 0.16450(18) 0.5577(4) 0.23544(15) 0.0547(10) Uani 1 1 d .
C10 C 0.0953(2) 0.6203(5) 0.2982(2) 0.0396(12) Uani 1 1 d .
C11 C 0.0682(3) 0.7322(5) 0.2773(2) 0.0502(14) Uani 1 1 d .
C12 C 0.0090(3) 0.7730(6) 0.2879(3) 0.0594(17) Uani 1 1 d .
C13 C -0.0240(3) 0.7045(7) 0.3206(3) 0.0647(18) Uani 1 1 d .
C14 C 0.0006(3) 0.5938(6) 0.3413(3) 0.0592(16) Uani 1 1 d .
C15 C 0.0592(3) 0.5526(5) 0.3310(2) 0.0481(14) Uani 1 1 d .
N16 N 0.51068(18) 0.0437(3) 0.37029(15) 0.0335(9) Uani 1 1 d .
C17 C 0.5204(2) -0.0300(5) 0.4165(2) 0.0395(12) Uani 1 1 d .
H17 H 0.4938 -0.0183 0.4431 0.047 Uiso 1 1 calc R
C18 C 0.5674(2) -0.1219(4) 0.4269(2) 0.0393(12) Uani 1 1 d .
H18 H 0.5712 -0.1727 0.4590 0.047 Uiso 1 1 calc R
C19 C 0.6092(2) -0.1375(4) 0.38865(19) 0.0341(11) Uani 1 1 d .
C20 C 0.5989(2) -0.0633(4) 0.3404(2) 0.0399(12) Uani 1 1 d .
H20 H 0.6252 -0.0723 0.3133 0.048 Uiso 1 1 calc R
C21 C 0.5494(2) 0.0239(5) 0.3326(2) 0.0410(12) Uani 1 1 d .
H21 H 0.5424 0.0715 0.2995 0.049 Uiso 1 1 calc R
N22 N 0.65838(19) -0.2280(4) 0.40107(17) 0.0431(10) Uani 1 1 d .
H22 H 0.6531 -0.2851 0.4250 0.052 Uiso 1 1 calc R
C23 C 0.7140(3) -0.2344(5) 0.3789(2) 0.0440(13) Uani 1 1 d .
O24 O 0.72620(19) -0.1669(4) 0.34231(17) 0.0681(12) Uani 1 1 d .
C25 C 0.7624(3) -0.3308(5) 0.4068(2) 0.0465(13) Uani 1 1 d .
C26 C 0.8009(4) -0.3088(7) 0.4589(3) 0.076(2) Uani 1 1 d .
C27 C 0.8487(4) -0.3937(9) 0.4822(3) 0.102(3) Uani 1 1 d .
C28 C 0.8576(4) -0.4989(8) 0.4537(4) 0.092(3) Uani 1 1 d .
C29 C 0.8211(3) -0.5198(6) 0.4021(4) 0.086(2) Uani 1 1 d .
C30 C 0.7728(3) -0.4385(6) 0.3794(3) 0.0669(18) Uani 1 1 d .
N31 N 0.50232(18) 0.5516(3) 0.37867(15) 0.0338(9) Uani 1 1 d .
C32 C 0.4665(2) 0.5724(4) 0.4183(2) 0.0404(12) Uani 1 1 d .
H32 H 0.4736 0.5213 0.4504 0.048 Uiso 1 1 calc R
C33 C 0.4199(2) 0.6638(4) 0.4150(2) 0.0395(12) Uani 1 1 d .
H33 H 0.3958 0.6736 0.4437 0.047 Uiso 1 1 calc R
C34 C 0.4097(2) 0.7410(4) 0.36792(19) 0.0331(11) Uani 1 1 d .
C35 C 0.4483(2) 0.7237(4) 0.3273(2) 0.0382(12) Uani 1 1 d .
H35 H 0.4438 0.7767 0.2959 0.046 Uiso 1 1 calc R
C36 C 0.4928(2) 0.6286(4) 0.3335(2) 0.0370(11) Uani 1 1 d .
H36 H 0.5174 0.6166 0.3054 0.044 Uiso 1 1 calc R
N37 N 0.36343(19) 0.8388(4) 0.35933(17) 0.0388(10) Uani 1 1 d .
H37 H 0.3680 0.8930 0.3339 0.047 Uiso 1 1 calc R
C38 C 0.3131(2) 0.8576(5) 0.3860(2) 0.0406(12) Uani 1 1 d .
O39 O 0.30277(19) 0.7973(4) 0.42647(16) 0.0626(11) Uani 1 1 d .
C40 C 0.2679(2) 0.9610(5) 0.3607(2) 0.0420(12) Uani 1 1 d .
C41 C 0.2347(3) 0.9576(5) 0.3048(3) 0.0533(15) Uani 1 1 d .
C42 C 0.1925(3) 1.0504(6) 0.2812(3) 0.0610(16) Uani 1 1 d .
C43 C 0.1820(3) 1.1490(5) 0.3145(3) 0.0559(16) Uani 1 1 d .
C44 C 0.2125(3) 1.1545(5) 0.3700(3) 0.0591(16) Uani 1 1 d .
C45 C 0.2555(3) 1.0612(5) 0.3925(2) 0.0524(15) Uani 1 1 d .
N46 N 0.63677(18) 0.2856(4) 0.38389(15) 0.0347(9) Uani 1 1 d .
C47 C 0.6652(2) 0.2228(5) 0.4303(2) 0.0398(12) Uani 1 1 d .
H47 H 0.6460 0.2268 0.4623 0.048 Uiso 1 1 calc R
C48 C 0.7209(2) 0.1527(4) 0.4337(2) 0.0390(12) Uani 1 1 d .
H48 H 0.7385 0.1096 0.4671 0.047 Uiso 1 1 calc R
C49 C 0.7506(2) 0.1467(4) 0.3870(2) 0.0380(12) Uani 1 1 d .
C50 C 0.7186(2) 0.2044(5) 0.3367(2) 0.0411(12) Uani 1 1 d .
H50 H 0.7346 0.1962 0.3032 0.049 Uiso 1 1 calc R
C51 C 0.6631(2) 0.2735(5) 0.3375(2) 0.0425(12) Uani 1 1 d .
H51 H 0.6428 0.3138 0.3042 0.051 Uiso 1 1 calc R
N52 N 0.81131(19) 0.0889(4) 0.38701(17) 0.0435(11) Uani 1 1 d .
H52 H 0.8189 0.0660 0.3544 0.052 Uiso 1 1 calc R
C53 C 0.8589(3) 0.0658(6) 0.4334(2) 0.0531(15) Uani 1 1 d .
O54 O 0.8522(2) 0.0746(5) 0.48190(17) 0.0860(16) Uani 1 1 d .
C55 C 0.9248(2) 0.0295(5) 0.4193(2) 0.0474(14) Uani 1 1 d .
C56 C 0.9560(3) -0.0785(6) 0.4413(2) 0.0551(15) Uani 1 1 d .
C57 C 1.0167(3) -0.1132(6) 0.4317(2) 0.0547(15) Uani 1 1 d .
C58 C 1.0477(3) -0.0365(6) 0.4001(2) 0.0557(15) Uani 1 1 d .
C59 C 1.0189(3) 0.0733(6) 0.3788(3) 0.0600(16) Uani 1 1 d .
C60 C 0.9582(3) 0.1032(6) 0.3884(2) 0.0527(15) Uani 1 1 d .
O61 O 0.1867(2) 0.6643(4) 0.43596(18) 0.0799(13) Uani 1 1 d .
F1 F 0.08184(17) 0.4423(3) 0.35204(15) 0.0728(10) Uani 1 1 d .
F2 F -0.03262(19) 0.5247(4) 0.37267(17) 0.0960(13) Uani 1 1 d .
F3 F -0.08049(16) 0.7484(4) 0.33157(18) 0.1004(15) Uani 1 1 d .
F4 F -0.0134(2) 0.8862(3) 0.26818(17) 0.0946(14) Uani 1 1 d .
F5 F 0.10123(18) 0.8041(3) 0.24655(15) 0.0732(10) Uani 1 1 d .
F6 F 0.7352(2) -0.4634(4) 0.3290(2) 0.127(2) Uani 1 1 d .
F7 F 0.8331(2) -0.6229(4) 0.3743(3) 0.157(3) Uani 1 1 d .
F11 F 0.24417(18) 0.8612(3) 0.27178(15) 0.0791(11) Uani 1 1 d .
F12 F 0.1590(2) 1.0442(4) 0.22726(18) 0.0973(14) Uani 1 1 d .
F13 F 0.14145(17) 1.2407(3) 0.29151(18) 0.0839(12) Uani 1 1 d .
F14 F 0.2000(2) 1.2488(3) 0.40228(17) 0.0921(13) Uani 1 1 d .
F15 F 0.2868(2) 1.0697(3) 0.44712(15) 0.0829(12) Uani 1 1 d .
F16 F 0.92668(18) -0.1571(4) 0.47189(17) 0.0875(12) Uani 1 1 d .
F17 F 1.04281(17) -0.2226(3) 0.45022(16) 0.0817(11) Uani 1 1 d .
F18 F 1.10638(16) -0.0696(4) 0.38922(15) 0.0760(11) Uani 1 1 d .
F19 F 1.04974(18) 0.1470(4) 0.34786(18) 0.0940(13) Uani 1 1 d .
F20 F 0.93176(16) 0.2111(3) 0.36722(16) 0.0765(10) Uani 1 1 d .
F8A F 0.9022(3) -0.5893(6) 0.4697(3) 0.0808(17) Uiso 0.68 1 d P
F8B F 0.9146(5) -0.5490(9) 0.4959(4) 0.049(2) Uiso 0.32 1 d P
F9A F 0.8772(4) -0.3959(8) 0.5322(4) 0.111(3) Uiso 0.60 1 d P
F9B F 0.8987(4) -0.3298(8) 0.5359(3) 0.052(2) Uiso 0.40 1 d P
F10A F 0.8000(3) -0.1847(5) 0.4842(2) 0.0685(14) Uiso 0.68 1 d P
F10B F 0.7757(5) -0.2419(10) 0.4903(4) 0.052(2) Uiso 0.32 1 d P

loop_
_atom_site_aniso_label
_atom_site_aniso_U_11
_atom_site_aniso_U_22
_atom_site_aniso_U_33
_atom_site_aniso_U_23
_atom_site_aniso_U_13
_atom_site_aniso_U_12
Cu1 0.0315(3) 0.0380(4) 0.0333(3) 0.0014(3) 0.0057(3) 0.0075(3)
Cu2 0.0331(3) 0.0357(4) 0.0313(3) -0.0008(3) 0.0051(3) 0.0088(3)
Cl1 0.0444(7) 0.0392(7) 0.0444(7) 0.0011(6) 0.0009(6) -0.0003(6)
Cl2 0.0386(7) 0.0445(7) 0.0321(6) 0.0001(5) 0.0046(5) 0.0083(6)
Cl3 0.0360(7) 0.0410(7) 0.0291(6) 0.0007(5) 0.0080(5) 0.0054(5)
Cl4 0.0487(8) 0.0419(7) 0.0378(7) -0.0008(6) 0.0012(6) 0.0002(6)
N1 0.032(2) 0.043(2) 0.031(2) 0.0002(18) 0.0065(18) 0.0060(18)
C2 0.040(3) 0.067(4) 0.034(3) -0.004(3) 0.005(2) 0.012(3)
C3 0.041(3) 0.069(4) 0.038(3) -0.007(3) 0.006(2) 0.022(3)
C4 0.034(3) 0.045(3) 0.044(3) -0.001(2) 0.006(2) 0.007(2)
C5 0.041(3) 0.056(3) 0.033(3) 0.006(2) 0.010(2) 0.010(3)
C6 0.045(3) 0.051(3) 0.031(3) 0.008(2) 0.012(2) 0.014(3)
N7 0.042(3) 0.059(3) 0.036(2) -0.001(2) 0.004(2) 0.022(2)
C8 0.043(3) 0.042(3) 0.043(3) -0.001(2) 0.010(3) 0.005(2)
O9 0.054(2) 0.070(3) 0.040(2) 0.0032(19) 0.0093(18) 0.018(2)
C10 0.036(3) 0.041(3) 0.039(3) -0.002(2) 0.002(2) 0.011(2)
C11 0.054(4) 0.038(3) 0.051(3) -0.008(3) -0.007(3) 0.005(3)
C12 0.049(4) 0.049(4) 0.069(4) -0.020(3) -0.015(3) 0.026(3)
C13 0.031(3) 0.084(5) 0.076(4) -0.031(4) 0.005(3) 0.009(3)
C14 0.049(4) 0.071(4) 0.060(4) -0.010(3) 0.015(3) -0.007(3)
C15 0.044(3) 0.053(3) 0.047(3) 0.000(3) 0.009(3) 0.011(3)
N16 0.034(2) 0.034(2) 0.030(2) 0.0047(18) 0.0026(18) 0.0062(18)
C17 0.038(3) 0.046(3) 0.037(3) -0.004(2) 0.012(2) 0.001(2)
C18 0.039(3) 0.038(3) 0.039(3) 0.010(2) 0.006(2) 0.007(2)
C19 0.034(3) 0.031(3) 0.038(3) 0.003(2) 0.007(2) 0.003(2)
C20 0.046(3) 0.038(3) 0.037(3) 0.004(2) 0.013(2) 0.012(2)
C21 0.051(3) 0.041(3) 0.031(3) 0.004(2) 0.005(2) 0.009(2)
N22 0.044(3) 0.037(2) 0.051(3) 0.015(2) 0.018(2) 0.012(2)
C23 0.047(3) 0.038(3) 0.048(3) 0.005(3) 0.013(3) 0.007(2)
O24 0.062(3) 0.077(3) 0.075(3) 0.036(2) 0.036(2) 0.025(2)
C25 0.041(3) 0.047(3) 0.056(4) 0.016(3) 0.020(3) 0.015(3)
C26 0.091(5) 0.089(5) 0.055(4) 0.020(4) 0.030(4) 0.048(4)
C27 0.087(6) 0.176(9) 0.045(4) 0.053(5) 0.019(4) 0.070(6)
C28 0.061(5) 0.083(5) 0.144(8) 0.073(6) 0.054(5) 0.062(4)
C29 0.044(4) 0.048(4) 0.162(8) 0.008(5) 0.012(5) 0.012(3)
C30 0.038(3) 0.047(4) 0.115(6) 0.004(4) 0.012(4) 0.007(3)
N31 0.036(2) 0.033(2) 0.032(2) -0.0005(18) 0.0067(18) 0.0100(18)
C32 0.049(3) 0.039(3) 0.033(3) 0.009(2) 0.008(2) 0.014(2)
C33 0.047(3) 0.039(3) 0.035(3) 0.004(2) 0.015(2) 0.010(2)
C34 0.033(3) 0.033(3) 0.032(3) 0.004(2) 0.005(2) 0.007(2)
C35 0.043(3) 0.039(3) 0.033(3) 0.009(2) 0.009(2) 0.001(2)
C36 0.042(3) 0.037(3) 0.032(3) 0.002(2) 0.009(2) 0.005(2)
N37 0.039(2) 0.035(2) 0.046(2) 0.0130(19) 0.015(2) 0.0113(19)
C38 0.038(3) 0.043(3) 0.042(3) 0.007(3) 0.012(2) 0.008(2)
O39 0.061(3) 0.071(3) 0.065(3) 0.031(2) 0.034(2) 0.027(2)
C40 0.036(3) 0.038(3) 0.056(3) 0.006(3) 0.018(3) 0.006(2)
C41 0.040(3) 0.052(4) 0.065(4) 0.006(3) 0.004(3) 0.009(3)
C42 0.042(3) 0.063(4) 0.073(4) 0.012(3) -0.001(3) 0.008(3)
C43 0.037(3) 0.049(4) 0.084(5) 0.024(3) 0.018(3) 0.013(3)
C44 0.062(4) 0.043(3) 0.084(5) 0.007(3) 0.042(4) 0.015(3)
C45 0.055(4) 0.059(4) 0.047(4) 0.012(3) 0.020(3) 0.013(3)
N46 0.031(2) 0.041(2) 0.032(2) 0.0012(19) 0.0079(18) 0.0075(18)
C47 0.039(3) 0.051(3) 0.030(3) 0.001(2) 0.010(2) 0.013(2)
C48 0.038(3) 0.040(3) 0.039(3) 0.006(2) 0.008(2) 0.010(2)
C49 0.034(3) 0.042(3) 0.038(3) -0.007(2) 0.006(2) 0.005(2)
C50 0.035(3) 0.056(3) 0.034(3) 0.001(2) 0.013(2) 0.015(2)
C51 0.044(3) 0.051(3) 0.032(3) 0.004(2) 0.006(2) 0.008(3)
N52 0.035(2) 0.060(3) 0.035(2) -0.004(2) 0.0061(19) 0.018(2)
C53 0.043(3) 0.073(4) 0.042(3) 0.005(3) 0.005(3) 0.018(3)
O54 0.054(3) 0.164(5) 0.039(2) 0.008(3) 0.005(2) 0.045(3)
C55 0.034(3) 0.067(4) 0.038(3) 0.001(3) -0.003(2) 0.019(3)
C56 0.047(3) 0.072(4) 0.044(3) 0.007(3) 0.004(3) 0.008(3)
C57 0.042(3) 0.062(4) 0.056(4) -0.003(3) -0.002(3) 0.020(3)
C58 0.037(3) 0.079(4) 0.051(3) -0.010(3) 0.010(3) 0.011(3)
C59 0.047(4) 0.069(4) 0.065(4) 0.006(3) 0.013(3) 0.012(3)
C60 0.042(3) 0.062(4) 0.051(3) -0.002(3) 0.001(3) 0.016(3)
O61 0.076(3) 0.095(3) 0.074(3) -0.023(3) 0.027(2) -0.001(3)
F1 0.078(2) 0.066(2) 0.082(2) 0.0271(19) 0.032(2) 0.0170(19)
F2 0.069(3) 0.129(4) 0.103(3) 0.001(3) 0.047(2) -0.003(2)
F3 0.042(2) 0.134(4) 0.121(3) -0.057(3) 0.006(2) 0.028(2)
F4 0.097(3) 0.062(2) 0.109(3) -0.010(2) -0.019(2) 0.047(2)
F5 0.086(3) 0.051(2) 0.079(2) 0.0136(19) 0.009(2) 0.0012(18)
F6 0.070(3) 0.094(3) 0.192(5) -0.076(3) -0.031(3) 0.030(2)
F7 0.077(3) 0.052(3) 0.329(8) -0.049(4) 0.008(4) 0.023(2)
F11 0.082(3) 0.061(2) 0.080(2) -0.016(2) -0.018(2) 0.0197(19)
F12 0.086(3) 0.084(3) 0.099(3) 0.015(2) -0.037(2) 0.012(2)
F13 0.061(2) 0.064(2) 0.129(3) 0.039(2) 0.023(2) 0.0265(19)
F14 0.127(3) 0.068(2) 0.096(3) 0.006(2) 0.058(3) 0.040(2)
F15 0.118(3) 0.075(2) 0.059(2) 0.0009(18) 0.026(2) 0.036(2)
F16 0.071(2) 0.096(3) 0.099(3) 0.040(2) 0.026(2) 0.027(2)
F17 0.064(2) 0.078(3) 0.098(3) 0.014(2) 0.005(2) 0.039(2)
F18 0.046(2) 0.107(3) 0.076(2) -0.008(2) 0.0161(17) 0.0276(19)
F19 0.061(2) 0.115(3) 0.114(3) 0.035(3) 0.037(2) 0.012(2)
F20 0.059(2) 0.071(2) 0.100(3) 0.021(2) 0.017(2) 0.0228(18)

loop_
_atom_type_symbol
_atom_type_description
_atom_type_scat_dispersion_real
_atom_type_scat_dispersion_imag
_atom_type_scat_source
C C 0.0033 0.0016 'International Tables Vol C Tables 4.2.6.8 and 6.1.1.4'
H H 0.0000 0.0000 'International Tables Vol C Tables 4.2.6.8 and 6.1.1.4'
N N 0.0061 0.0033 'International Tables Vol C Tables 4.2.6.8 and 6.1.1.4'
O O 0.0106 0.0060 'International Tables Vol C Tables 4.2.6.8 and 6.1.1.4'
F F 0.0171 0.0103 'International Tables Vol C Tables 4.2.6.8 and 6.1.1.4'
Cl Cl 0.1484 0.1585 'International Tables Vol C Tables 4.2.6.8 and 6.1.1.4'
Cu Cu 0.3201 1.2651 'International Tables Vol C Tables 4.2.6.8 and 6.1.1.4'

loop_
_geom_angle_atom_site_label_1
_geom_angle_atom_site_label_2
_geom_angle_atom_site_label_3
_geom_angle
N16 Cu1 N1 172.48(15)
N16 Cu1 Cl1 87.19(11)
N1 Cu1 Cl1 91.91(11)
N16 Cu1 Cl2 86.57(11)
N1 Cu1 Cl2 92.88(11)
Cl1 Cu1 Cl2 167.68(5)
N16 Cu1 Cl3 97.66(11)
N1 Cu1 Cl3 89.86(11)
Cl1 Cu1 Cl3 98.38(4)
Cl2 Cu1 Cl3 92.97(4)
N31 Cu2 N46 170.44(15)
N31 Cu2 Cl4 89.15(11)
N46 Cu2 Cl4 90.44(11)
N31 Cu2 Cl3 88.70(11)
N46 Cu2 Cl3 90.33(11)
Cl4 Cu2 Cl3 171.56(5)
Cu2 Cl3 Cu1 90.64(4)
C6 N1 C2 115.5(4)
C6 N1 Cu1 120.6(3)
C2 N1 Cu1 123.9(3)
N1 C2 C3 123.5(5)
C2 C3 C4 120.2(5)
C3 C4 N7 118.0(4)
C3 C4 C5 116.7(4)
N7 C4 C5 125.2(4)
C6 C5 C4 119.0(5)
N1 C6 C5 125.1(4)
C8 N7 C4 128.3(4)
O9 C8 N7 125.0(5)
O9 C8 C10 121.2(5)
N7 C8 C10 113.7(4)
C11 C10 C15 115.7(5)
C11 C10 C8 122.8(5)
C15 C10 C8 121.5(4)
F5 C11 C12 119.3(5)
F5 C11 C10 118.9(5)
C12 C11 C10 121.8(6)
F4 C12 C13 120.8(6)
F4 C12 C11 118.7(7)
C13 C12 C11 120.4(6)
F3 C13 C14 121.4(7)
F3 C13 C12 119.0(7)
C14 C13 C12 119.6(5)
F2 C14 C13 119.7(6)
F2 C14 C15 119.9(6)
C13 C14 C15 120.4(6)
F1 C15 C14 118.6(5)
F1 C15 C10 119.2(4)
C14 C15 C10 122.2(5)
C21 N16 C17 116.6(4)
C21 N16 Cu1 120.1(3)
C17 N16 Cu1 123.3(3)
N16 C17 C18 124.0(4)
C17 C18 C19 118.7(4)
C20 C19 C18 117.8(4)
C20 C19 N22 124.3(4)
C18 C19 N22 118.0(4)
C21 C20 C19 119.4(4)
N16 C21 C20 123.4(4)
C23 N22 C19 126.2(4)
O24 C23 N22 124.8(5)
O24 C23 C25 121.3(5)
N22 C23 C25 113.8(4)
C26 C25 C30 117.7(5)
C26 C25 C23 120.4(5)
C30 C25 C23 121.8(5)
F10B C26 C25 114.6(7)
F10B C26 C27 120.0(7)
C25 C26 C27 119.9(7)
F10B C26 F10A 34.2(5)
C25 C26 F10A 118.8(5)
C27 C26 F10A 120.2(7)
F9A C27 C28 112.9(8)
F9A C27 C26 125.1(9)
C28 C27 C26 120.6(7)
F9A C27 F9B 29.8(5)
C28 C27 F9B 128.3(7)
C26 C27 F9B 109.4(8)
C29 C28 F8A 111.9(9)
C29 C28 C27 120.0(6)
F8A C28 C27 128.1(10)
C29 C28 F8B 142.4(9)
F8A C28 F8B 30.7(4)
C27 C28 F8B 97.4(9)
C28 C29 F7 118.1(7)
C28 C29 C30 119.9(7)
F7 C29 C30 121.9(8)
F6 C30 C29 119.1(7)
F6 C30 C25 119.1(5)
C29 C30 C25 121.8(7)
C32 N31 C36 117.0(4)
C32 N31 Cu2 121.4(3)
C36 N31 Cu2 121.6(3)
N31 C32 C33 124.5(4)
C32 C33 C34 118.0(4)
C33 C34 C35 118.4(4)
C33 C34 N37 123.7(4)
C35 C34 N37 117.9(4)
C36 C35 C34 119.6(4)
N31 C36 C35 122.5(4)
C38 N37 C34 127.9(4)
O39 C38 N37 125.0(4)
O39 C38 C40 121.3(4)
N37 C38 C40 113.7(4)
C41 C40 C45 116.6(5)
C41 C40 C38 121.5(5)
C45 C40 C38 121.9(5)
F11 C41 C42 118.4(5)
F11 C41 C40 119.2(5)
C42 C41 C40 122.3(6)
F12 C42 C41 121.8(6)
F12 C42 C43 119.1(5)
C41 C42 C43 119.0(6)
F13 C43 C44 120.2(6)
F13 C43 C42 119.3(6)
C44 C43 C42 120.4(5)
F14 C44 C43 119.6(5)
F14 C44 C45 121.0(6)
C43 C44 C45 119.4(6)
F15 C45 C40 119.1(5)
F15 C45 C44 118.7(5)
C40 C45 C44 122.2(6)
C47 N46 C51 117.2(4)
C47 N46 Cu2 121.9(3)
C51 N46 Cu2 120.4(3)
N46 C47 C48 123.8(4)
C47 C48 C49 119.1(4)
C48 C49 C50 117.6(4)
C48 C49 N52 124.4(4)
C50 C49 N52 118.0(4)
C51 C50 C49 118.9(4)
N46 C51 C50 123.2(4)
C53 N52 C49 126.2(4)
O54 C53 N52 124.8(5)
O54 C53 C55 121.1(5)
N52 C53 C55 114.1(5)
C60 C55 C56 116.3(5)
C60 C55 C53 123.2(5)
C56 C55 C53 120.4(5)
F16 C56 C57 116.9(5)
F16 C56 C55 120.5(5)
C57 C56 C55 122.6(6)
F17 C57 C58 120.8(5)
F17 C57 C56 120.5(6)
C58 C57 C56 118.6(5)
F18 C58 C57 119.6(6)
F18 C58 C59 120.0(6)
C57 C58 C59 120.4(5)
F19 C59 C60 121.0(6)
F19 C59 C58 119.7(5)
C60 C59 C58 119.2(6)
F20 C60 C55 119.6(5)
F20 C60 C59 117.6(6)
C55 C60 C59 122.8(5)
F8B F8A C28 85.6(11)
F8A F8B C28 63.8(10)
F9B F9A C27 103.3(12)
F9A F9B C27 46.8(8)
F10B F10A C26 57.0(8)
F10A F10B C26 88.8(10)

loop_
_geom_bond_atom_site_label_1
_geom_bond_atom_site_label_2
_geom_bond_distance
_geom_bond_site_symmetry_2
Cu1 N16 2.007(4) .
Cu1 N1 2.032(4) .
Cu1 Cl1 2.3122(13) .
Cu1 Cl2 2.3134(12) .
Cu1 Cl3 2.6239(13) .
Cu2 N31 1.989(4) .
Cu2 N46 2.000(4) .
Cu2 Cl4 2.3018(13) .
Cu2 Cl3 2.3121(12) .
N1 C6 1.327(6) .
N1 C2 1.347(6) .
C2 C3 1.369(7) .
C3 C4 1.381(7) .
C4 N7 1.386(6) .
C4 C5 1.390(7) .
C5 C6 1.369(7) .
N7 C8 1.356(6) .
C8 O9 1.216(6) .
C8 C10 1.499(7) .
C10 C11 1.378(7) .
C10 C15 1.391(7) .
C11 F5 1.344(7) .
C11 C12 1.372(8) .
C12 F4 1.352(7) .
C12 C13 1.354(9) .
C13 F3 1.336(6) .
C13 C14 1.347(9) .
C14 F2 1.338(7) .
C14 C15 1.361(8) .
C15 F1 1.335(6) .
N16 C21 1.336(6) .
N16 C17 1.340(6) .
C17 C18 1.374(7) .
C18 C19 1.389(6) .
C19 C20 1.383(6) .
C19 N22 1.396(6) .
C20 C21 1.374(7) .
N22 C23 1.362(6) .
C23 O24 1.202(6) .
C23 C25 1.501(7) .
C25 C26 1.358(8) .
C25 C30 1.368(8) .
C26 F10B 1.229(11) .
C26 C27 1.379(9) .
C26 F10A 1.466(9) .
C27 F9A 1.222(10) .
C27 C28 1.351(12) .
C27 F9B 1.630(12) .
C28 C29 1.329(11) .
C28 F8A 1.342(8) .
C28 F8B 1.492(12) .
C29 F7 1.340(9) .
C29 C30 1.357(9) .
C30 F6 1.323(8) .
N31 C32 1.334(6) .
N31 C36 1.341(6) .
C32 C33 1.368(6) .
C33 C34 1.379(6) .
C34 C35 1.387(6) .
C34 N37 1.409(6) .
C35 C36 1.365(6) .
N37 C38 1.342(6) .
C38 O39 1.217(6) .
C38 C40 1.500(7) .
C40 C41 1.375(7) .
C40 C45 1.370(7) .
C41 F11 1.340(6) .
C41 C42 1.371(8) .
C42 F12 1.337(7) .
C42 C43 1.369(8) .
C43 F13 1.339(6) .
C43 C44 1.352(8) .
C44 F14 1.329(6) .
C44 C45 1.377(8) .
C45 F15 1.338(6) .
N46 C47 1.331(6) .
N46 C51 1.335(6) .
C47 C48 1.367(6) .
C48 C49 1.381(6) .
C49 C50 1.395(7) .
C49 N52 1.402(6) .
C50 C51 1.372(7) .
N52 C53 1.351(6) .
C53 O54 1.199(6) .
C53 C55 1.519(7) .
C55 C60 1.363(8) .
C55 C56 1.381(8) .
C56 F16 1.339(7) .
C56 C57 1.374(8) .
C57 F17 1.332(6) .
C57 C58 1.361(8) .
C58 F18 1.341(6) .
C58 C59 1.373(8) .
C59 F19 1.330(7) .
C59 C60 1.361(8) .
C60 F20 1.337(6) .
O61 O61 0.000(9) 1
F8A F8B 0.763(10) .
F9A F9B 0.832(9) .
F10A F10B 0.825(9) .

loop_
_geom_hbond_atom_site_label_D
_geom_hbond_atom_site_label_H
_geom_hbond_atom_site_label_A
_geom_hbond_distance_DH
_geom_hbond_distance_HA
_geom_hbond_distance_DA
_geom_hbond_angle_DHA
_geom_hbond_site_symmetry_A
N52 H52 O9 0.86 2.24 3.083(5) 165.5 2_645
N7 H7 O61 0.86 2.06 2.914(6) 172.7 1
N37 H37 Cl1 0.86 2.33 3.175(4) 168.9 1_565
N22 H22 Cl4 0.86 2.45 3.271(4) 159.8 1_545
